data_2204034
loop_
_publ_author_name
'Zao-Zao Qiu'
'Peng-Fei Xu'

_publ_section_title
;
5-Phenyl-1,3,4-dioxazol-2-yl 2,3,4,6-tetra-O-acetyl-1-thio-D-glucopyranoside
;
_journal_issue 8
_journal_name_full 'Acta Crystallographica, Section E'
_journal_page_first o1364
_journal_page_last o1365
_journal_paper_doi 10.1107/S1600536804014734
_journal_volume 60
_journal_year 2004
_chemical_formula_iupac 'C22 H24 N2 O10 S'
_chemical_formula_moiety 'C22 H24 N2 O10 S'
_chemical_formula_sum 'C22 H24 N2 O10 S'
_chemical_formula_weight 508.50
_space_group_IT_number 4
_symmetry_cell_setting monoclinic
_symmetry_space_group_name_Hall 'P 2yb'
_symmetry_space_group_name_H-M 'P 1 21 1'
_cell_angle_alpha 90
_cell_angle_beta 92.42(2)
_cell_angle_gamma 90
_cell_formula_units_Z 2
_cell_length_a 11.50(2)
_cell_length_b 7.350(10)
_cell_length_c 14.30(2)
_cell_measurement_reflns_used 3903
_cell_measurement_temperature 173.2
_cell_measurement_theta_max 27.5
_cell_measurement_theta_min 3.1
_cell_volume 1208(3)
_computing_cell_refinement 'MSC/AFC Diffractometer Control Software'
_computing_data_collection
;MSC/AFC Diffractometer Control Software (Molecular
Structure Corporation, 1991)
;
_computing_data_reduction 'teXsan (Molecular Structure Corporation, 1999)'
_computing_molecular_graphics 'ORTEPIII (Johnson, 1996)'
_computing_publication_material 'PLATON (Spek, 2003)'
_computing_structure_refinement 'teXsan (Molecular Structure Corporation, 1999)'
_computing_structure_solution 'SIR92 (Altomare, 1994)'
_diffrn_detector_area_resol_mean 14.63
_diffrn_measured_fraction_theta_full 0.9906
_diffrn_measured_fraction_theta_max 0.9906
_diffrn_measurement_device_type 'Rigaku/MSC Mercury CCD'
_diffrn_measurement_method \w
_diffrn_radiation_type 'Mo K\a'
_diffrn_radiation_wavelength 0.7107
_diffrn_reflns_av_R_equivalents 0.021
_diffrn_reflns_limit_h_max 14
_diffrn_reflns_limit_h_min -14
_diffrn_reflns_limit_k_max 9
_diffrn_reflns_limit_k_min -7
_diffrn_reflns_limit_l_max 12
_diffrn_reflns_limit_l_min -18
_diffrn_reflns_number 9357
_diffrn_reflns_theta_full 27.44
_diffrn_reflns_theta_max 27.44
_diffrn_standards_number 0
_exptl_absorpt_coefficient_mu 0.192
_exptl_absorpt_correction_T_max 0.972
_exptl_absorpt_correction_T_min 0.897
_exptl_absorpt_correction_type multi-scan
_exptl_absorpt_process_details '(Jacobson, 1998)'
_exptl_crystal_colour Colorless
_exptl_crystal_density_diffrn 1.398
_exptl_crystal_density_method 'not measured'
_exptl_crystal_description block
_exptl_crystal_F_000 532.00
_exptl_crystal_size_max 0.350
_exptl_crystal_size_mid 0.200
_exptl_crystal_size_min 0.150
_refine_diff_density_max 0.22
_refine_diff_density_min -0.18
_refine_ls_abs_structure_details 'Flack (1983)'
_refine_ls_abs_structure_Flack 0.028(6)
_refine_ls_extinction_method none
_refine_ls_goodness_of_fit_ref 1.064
_refine_ls_hydrogen_treatment noref
_refine_ls_number_parameters 315
_refine_ls_number_reflns 4971
_refine_ls_R_factor_gt 0.0355
_refine_ls_shift/su_max 0.0032
_refine_ls_structure_factor_coef F
_refine_ls_weighting_details 'w = 1/[\s^2^(Fo) + 0.00063|Fo|^2^]'
_refine_ls_weighting_scheme calc
_refine_ls_wR_factor_ref 0.0458
_reflns_number_gt 4441
_reflns_number_total 4988
_reflns_threshold_expression F^2^>2\s(F^2^)
_cod_data_source_file hg6044.cif
_cod_original_sg_symbol_H-M 'P 21'
_cod_database_code 2204034

loop_
_symmetry_equiv_pos_as_xyz
x,y,z
-x,1/2+y,-z

loop_
_atom_site_label
_atom_site_fract_x
_atom_site_fract_y
_atom_site_fract_z
_atom_site_U_iso_or_equiv
_atom_site_adp_type
_atom_site_calc_flag
_atom_site_occupancy
_atom_site_type_symbol
S 0.12808(5) 0.5580 0.80704(4) 0.03080(10) Uani d 1.00 S
O1 0.28240(10) 0.3359(2) 0.73653(9) 0.0256(4) Uani d 1.00 O
O2 0.36070(10) 0.0649(3) 0.60502(9) 0.0320(4) Uani d 1.00 O
O3 0.52010(10) -0.0962(3) 0.57060(10) 0.0493(5) Uani d 1.00 O
O4 0.48860(10) -0.0149(2) 0.81296(9) 0.0251(4) Uani d 1.00 O
O5 0.41280(10) -0.2852(2) 0.76880(10) 0.0431(5) Uani d 1.00 O
O6 0.29640(10) -0.0413(2) 0.94629(9) 0.0243(4) Uani d 1.00 O
O7 0.46120(10) -0.0495(2) 1.03750(10) 0.0364(4) Uani d 1.00 O
O8 0.20280(10) 0.3082(2) 0.98238(9) 0.0245(4) Uani d 1.00 O
O9 0.01120(10) 0.2438(3) 0.96170(10) 0.0380(4) Uani d 1.00 O
O10 0.03800(10) 0.2569(2) 0.72297(10) 0.0267(4) Uani d 1.00 O
N1 -0.0947(2) 0.4530(3) 0.76880(10) 0.0386(6) Uani d 1.00 N
N2 -0.1523(2) 0.3070(3) 0.72230(10) 0.0383(6) Uani d 1.00 N
C1 0.2479(2) 0.4014(3) 0.82490(10) 0.0240(5) Uani d 1.00 C
C2 0.2256(2) 0.2418(3) 0.89020(10) 0.0220(5) Uani d 1.00 C
C3 0.3332(2) 0.1215(3) 0.89950(10) 0.0213(5) Uani d 1.00 C
C4 0.3764(2) 0.0733(3) 0.80260(10) 0.0214(5) Uani d 1.00 C
C5 0.3925(2) 0.2444(3) 0.74470(10) 0.0242(5) Uani d 1.00 C
C6 0.4331(2) 0.2049(3) 0.64760(10) 0.0313(6) Uani d 1.00 C
C7 0.4152(2) -0.0831(3) 0.57130(10) 0.0346(6) Uani d 1.00 C
C8 0.3300(2) -0.2229(4) 0.5379(2) 0.0554(9) Uani d 1.00 C
C9 0.4959(2) -0.1946(3) 0.79170(10) 0.0273(5) Uani d 1.00 C
C10 0.6192(2) -0.2570(4) 0.8016(2) 0.0379(6) Uani d 1.00 C
C11 0.3665(2) -0.1102(3) 1.01650(10) 0.0240(5) Uani d 1.00 C
C12 0.3083(2) -0.2669(3) 1.0611(2) 0.0335(6) Uani d 1.00 C
C13 0.0899(2) 0.2997(3) 1.01070(10) 0.0263(5) Uani d 1.00 C
C14 0.0830(2) 0.3658(3) 1.10910(10) 0.0306(6) Uani d 1.00 C
C15 0.0147(2) 0.4171(3) 0.76650(10) 0.0282(5) Uani d 1.00 C
C16 -0.0718(2) 0.1952(3) 0.69790(10) 0.0266(5) Uani d 1.00 C
C17 -0.0828(2) 0.0217(3) 0.64960(10) 0.0253(5) Uani d 1.00 C
C18 -0.1935(2) -0.0379(4) 0.61920(10) 0.0329(6) Uani d 1.00 C
C19 -0.2052(2) -0.2001(4) 0.5718(2) 0.0422(7) Uani d 1.00 C
C20 -0.1091(2) -0.3055(4) 0.5551(2) 0.0441(7) Uani d 1.00 C
C21 0.0008(2) -0.2482(4) 0.5862(2) 0.0400(7) Uani d 1.00 C
C22 0.0144(2) -0.0844(3) 0.63340(10) 0.0322(6) Uani d 1.00 C
H1 0.3128 0.4698 0.8524 0.0288 Uiso calc 1.00 H
H2 0.1598 0.1713 0.8659 0.0264 Uiso calc 1.00 H
H3 0.3941 0.1821 0.9366 0.0256 Uiso calc 1.00 H
H4 0.3212 -0.0072 0.7705 0.0258 Uiso calc 1.00 H
H5 0.4487 0.3230 0.7770 0.0290 Uiso calc 1.00 H
H6 0.5134 0.1640 0.6516 0.0375 Uiso calc 1.00 H
H7 0.4274 0.3146 0.6099 0.0375 Uiso calc 1.00 H
H8 0.2836 -0.2613 0.5895 0.0662 Uiso calc 1.00 H
H9 0.2794 -0.1719 0.4887 0.0662 Uiso calc 1.00 H
H10 0.3712 -0.3268 0.5138 0.0662 Uiso calc 1.00 H
H11 0.6233 -0.3854 0.7865 0.0454 Uiso calc 1.00 H
H12 0.6662 -0.1883 0.7593 0.0454 Uiso calc 1.00 H
H13 0.6482 -0.2379 0.8655 0.0454 Uiso calc 1.00 H
H14 0.2357 -0.2267 1.0864 0.0401 Uiso calc 1.00 H
H15 0.2925 -0.3610 1.0147 0.0401 Uiso calc 1.00 H
H16 0.3588 -0.3151 1.1112 0.0401 Uiso calc 1.00 H
H17 0.1323 0.2909 1.1502 0.0367 Uiso calc 1.00 H
H18 0.1092 0.4911 1.1129 0.0367 Uiso calc 1.00 H
H19 0.0032 0.3584 1.1281 0.0367 Uiso calc 1.00 H
H20 -0.2616 0.0346 0.6314 0.0396 Uiso calc 1.00 H
H21 -0.2819 -0.2408 0.5498 0.0505 Uiso calc 1.00 H
H22 -0.1182 -0.4197 0.5216 0.0526 Uiso calc 1.00 H
H23 0.0683 -0.3230 0.5750 0.0480 Uiso calc 1.00 H
H24 0.0913 -0.0441 0.6548 0.0386 Uiso calc 1.00 H

loop_
_atom_site_aniso_label
_atom_site_aniso_U_11
_atom_site_aniso_U_22
_atom_site_aniso_U_33
_atom_site_aniso_U_12
_atom_site_aniso_U_13
_atom_site_aniso_U_23
S 0.0310(3) 0.0212(3) 0.0399(3) 0.0022(2) -0.0027(2) -0.0015(2)
O1 0.0269(7) 0.0265(8) 0.0234(7) 0.0022(6) 0.0011(5) 0.0012(6)
O2 0.0279(7) 0.0428(9) 0.0253(7) 0.0070(7) 0.0009(5) -0.0058(7)
O3 0.0261(8) 0.0570(10) 0.0660(10) 0.0055(8) 0.0084(8) -0.0167(9)
O4 0.0186(7) 0.0261(8) 0.0306(7) -0.0012(6) 0.0000(5) -0.0039(6)
O5 0.0372(9) 0.0242(9) 0.0670(10) -0.0066(7) -0.0029(8) 0.0003(8)
O6 0.0232(7) 0.0252(8) 0.0244(7) -0.0041(6) -0.0011(5) 0.0069(6)
O7 0.0273(8) 0.0363(10) 0.0447(9) -0.0013(7) -0.0099(6) 0.0090(7)
O8 0.0206(7) 0.0302(8) 0.0230(7) -0.0045(6) 0.0028(5) -0.0034(6)
O9 0.0244(7) 0.0470(10) 0.0425(9) -0.0080(7) 0.0032(6) -0.0057(8)
O10 0.0218(7) 0.0286(8) 0.0295(7) 0.0010(6) -0.0015(5) -0.0013(6)
N1 0.0292(10) 0.0360(10) 0.0500(10) 0.0041(9) 0.0002(8) -0.0073(9)
N2 0.0263(9) 0.0400(10) 0.0490(10) 0.0022(9) -0.0013(8) -0.0035(9)
C1 0.0237(10) 0.0230(10) 0.0250(9) -0.0027(8) -0.0007(7) -0.0004(8)
C2 0.0206(9) 0.0240(10) 0.0215(9) -0.0017(8) 0.0003(7) -0.0030(8)
C3 0.0219(9) 0.0210(10) 0.0210(9) -0.0040(7) -0.0022(7) 0.0030(7)
C4 0.0189(8) 0.0206(10) 0.0246(9) -0.0023(8) -0.0001(7) -0.0023(8)
C5 0.0214(9) 0.0270(10) 0.0241(9) -0.0037(8) 0.0006(7) -0.0007(8)
C6 0.0320(10) 0.0360(10) 0.0270(10) -0.0005(10) 0.0057(8) 0.0024(9)
C7 0.0320(10) 0.046(2) 0.0260(10) 0.0080(10) 0.0054(8) -0.0071(9)
C8 0.0320(10) 0.070(2) 0.064(2) 0.0050(10) -0.0020(10) -0.038(2)
C9 0.0290(10) 0.0240(10) 0.0300(10) 0.0012(9) 0.0056(8) 0.0047(8)
C10 0.0310(10) 0.0350(10) 0.0490(10) 0.0072(10) 0.0072(10) 0.0060(10)
C11 0.0260(10) 0.0220(10) 0.0233(9) 0.0059(8) 0.0007(7) 0.0004(7)
C12 0.0350(10) 0.0310(10) 0.0340(10) 0.0007(10) 0.0008(9) 0.0119(9)
C13 0.0247(10) 0.0220(10) 0.0320(10) -0.0016(8) 0.0058(8) 0.0037(8)
C14 0.0350(10) 0.0270(10) 0.0300(10) -0.0003(9) 0.0097(9) 0.0042(9)
C15 0.0300(10) 0.0250(10) 0.0290(10) 0.0042(9) -0.0008(8) 0.0007(8)
C16 0.0196(9) 0.0360(10) 0.0241(9) -0.0019(9) -0.0029(7) 0.0048(8)
C17 0.0233(9) 0.0340(10) 0.0188(8) -0.0016(8) -0.0006(7) 0.0041(8)
C18 0.0240(10) 0.0440(10) 0.0310(10) -0.0001(10) -0.0025(8) 0.0010(10)
C19 0.0320(10) 0.053(2) 0.0410(10) -0.0090(10) -0.0048(10) -0.0080(10)
C20 0.0430(10) 0.051(2) 0.0390(10) -0.0080(10) 0.0060(10) -0.0180(10)
C21 0.0320(10) 0.0420(10) 0.0470(10) 0.0000(10) 0.0099(10) -0.0090(10)
C22 0.0230(10) 0.0410(10) 0.0330(10) -0.0049(9) 0.0026(8) -0.0013(9)

loop_
_atom_type_symbol
_atom_type_description
_atom_type_scat_dispersion_real
_atom_type_scat_dispersion_imag
_atom_type_scat_source
C C 0.003 0.002
;International Tables for Crystallography
(1992, Vol. C, Tables 4.2.6.8 and 6.1.1.1)
;
H H 0.000 0.000
;International Tables for Crystallography
(1992, Vol. C, Table 6.1.1.2)
;
N N 0.006 0.003
;International Tables for Crystallography
(1992, Vol. C, Tables 4.2.6.8 and 6.1.1.1)
;
O O 0.011 0.006
;International Tables for Crystallography
(1992, Vol. C, Tables 4.2.6.8 and 6.1.1.1)
;
S S 0.125 0.123
;International Tables for Crystallography
(1992, Vol. C, Tables 4.2.6.8 and 6.1.1.1)
;

loop_
_geom_angle_atom_site_label_1
_geom_angle_atom_site_label_2
_geom_angle_atom_site_label_3
_geom_angle
_geom_angle_publ_flag
C1 S C15 102.93(10) yes
C1 O1 C5 111.37(13) yes
C6 O2 C7 117.12(15) yes
C4 O4 C9 118.44(16) yes
C3 O6 C11 118.37(15) yes
C2 O8 C13 117.65(14) yes
C15 O10 C16 102.00(15) yes
N2 N1 C15 105.76(19) yes
N1 N2 C16 106.4(2) yes
S C1 O1 109.24(12) yes
S C1 C2 115.42(16) yes
O1 C1 C2 110.06(17) yes
O8 C2 C1 109.94(16) yes
O8 C2 C3 107.20(13) yes
C1 C2 C3 110.04(18) no
O6 C3 C2 105.60(17) yes
O6 C3 C4 109.88(17) yes
C2 C3 C4 110.40(14) no
O4 C4 C3 109.44(14) yes
O4 C4 C5 107.33(17) yes
C3 C4 C5 110.64(17) no
O1 C5 C4 107.74(17) yes
O1 C5 C6 108.73(15) yes
C4 C5 C6 112.99(17) no
O2 C6 C5 109.25(17) yes
O2 C7 O3 122.9(2) yes
O2 C7 C8 111.19(19) yes
O3 C7 C8 125.9(2) yes
O4 C9 O5 123.0(2) yes
O4 C9 C10 110.19(19) yes
O5 C9 C10 126.8(2) yes
O6 C11 O7 123.28(18) yes
O6 C11 C12 109.96(19) yes
O7 C11 C12 126.75(19) yes
O8 C13 O9 122.93(15) yes
O8 C13 C14 110.51(17) yes
O9 C13 C14 126.6(2) yes
S C15 O10 120.37(16) yes
S C15 N1 125.96(17) yes
O10 C15 N1 113.56(19) yes
O10 C16 N2 112.28(19) yes
O10 C16 C17 118.29(19) yes
N2 C16 C17 129.4(2) yes
C16 C17 C18 118.9(2) no
C16 C17 C22 121.1(2) no
C18 C17 C22 120.0(2) no
C17 C18 C19 119.6(2) no
C18 C19 C20 120.7(2) no
C19 C20 C21 120.0(3) no
C20 C21 C22 120.2(2) no
C17 C22 C21 119.6(2) no
S C1 H1 107.26 no
O1 C1 H1 107.26 no
C2 C1 H1 107.25 no
O8 C2 H2 109.86 no
C1 C2 H2 109.88 no
C3 C2 H2 109.89 no
O6 C3 H3 110.28 no
C2 C3 H3 110.30 no
C4 C3 H3 110.29 no
O4 C4 H4 109.79 no
C3 C4 H4 109.78 no
C5 C4 H4 109.83 no
O1 C5 H5 109.14 no
C4 C5 H5 109.11 no
C6 C5 H5 109.06 no
O2 C6 H6 109.56 no
O2 C6 H7 109.51 no
C5 C6 H6 109.60 no
C5 C6 H7 109.54 no
H6 C6 H7 109.38 no
C7 C8 H8 109.46 no
C7 C8 H9 109.49 no
C7 C8 H10 109.49 no
H8 C8 H9 109.38 no
H8 C8 H10 109.50 no
H9 C8 H10 109.51 no
C9 C10 H11 109.46 no
C9 C10 H12 109.47 no
C9 C10 H13 109.44 no
H11 C10 H12 109.52 no
H11 C10 H13 109.43 no
H12 C10 H13 109.50 no
C11 C12 H14 109.49 no
C11 C12 H15 109.45 no
C11 C12 H16 109.45 no
H14 C12 H15 109.45 no
H14 C12 H16 109.49 no
H15 C12 H16 109.49 no
C13 C14 H17 109.45 no
C13 C14 H18 109.44 no
C13 C14 H19 109.53 no
H17 C14 H18 109.43 no
H17 C14 H19 109.52 no
H18 C14 H19 109.46 no
C17 C18 H20 120.25 no
C19 C18 H20 120.16 no
C18 C19 H21 119.69 no
C20 C19 H21 119.64 no
C19 C20 H22 120.08 no
C21 C20 H22 119.92 no
C20 C21 H23 119.97 no
C22 C21 H23 119.88 no
C17 C22 H24 120.33 no
C21 C22 H24 120.11 no

loop_
_geom_bond_atom_site_label_1
_geom_bond_atom_site_label_2
_geom_bond_distance
_geom_bond_publ_flag
S C1 1.805(4) yes
S C15 1.745(4) yes
O1 C1 1.424(3) yes
O1 C5 1.434(4) yes
O2 C6 1.442(4) yes
O2 C7 1.354(4) yes
O3 C7 1.211(3) yes
O4 C4 1.446(4) yes
O4 C9 1.359(4) yes
O5 C9 1.199(3) yes
O6 C3 1.443(4) yes
O6 C11 1.359(3) yes
O7 C11 1.203(3) yes
O8 C2 1.440(3) yes
O8 C13 1.378(3) yes
O9 C13 1.194(3) yes
O10 C15 1.364(3) yes
O10 C16 1.375(3) yes
N1 N2 1.413(4) yes
N1 C15 1.287(4) yes
N2 C16 1.297(4) yes
C1 C2 1.528(4) no
C2 C3 1.522(4) no
C3 C4 1.533(4) no
C4 C5 1.521(4) no
C5 C6 1.512(3) no
C7 C8 1.485(4) no
C9 C10 1.491(4) no
C11 C12 1.489(4) no
C13 C14 1.494(3) no
C16 C17 1.453(4) no
C17 C18 1.398(4) no
C17 C22 1.390(4) no
C18 C19 1.375(5) no
C19 C20 1.379(4) no
C20 C21 1.387(4) no
C21 C22 1.386(4) no
C1 H1 0.9694 no
C2 H2 0.9694 no
C3 H3 0.9690 no
C4 H4 0.9691 no
C5 H5 0.9693 no
C6 H6 0.9705 no
C6 H7 0.9706 no
C8 H8 0.9706 no
C8 H9 0.9693 no
C8 H10 0.9697 no
C10 H11 0.9697 no
C10 H12 0.9699 no
C10 H13 0.9696 no
C12 H14 0.9699 no
C12 H15 0.9703 no
C12 H16 0.9700 no
C14 H17 0.9705 no
C14 H18 0.9698 no
C14 H19 0.9695 no
C18 H20 0.9692 no
C19 H21 0.9711 no
C20 H22 0.9699 no
C21 H23 0.9700 no
C22 H24 0.9698 no

loop_
_geom_contact_atom_site_label_1
_geom_contact_atom_site_label_2
_geom_contact_distance
_geom_contact_site_symmetry_2
_geom_contact_publ_flag
S O8 3.196(6) . no
S O9 3.505(6) . no
S C13 3.520(6) . no
S C14 3.563(7) 2_557 no
S H19 2.8518 2_557 no
O1 O2 2.908(6) . no
O1 O5 3.187(6) 1_565 no
O1 O10 2.869(5) . no
O2 O1 2.908(6) . no
O3 C18 3.365(6) 1_655 no
O3 C19 3.249(6) 1_655 no
O3 C9 3.267(6) . no
O4 C12 3.416(7) 2_657 no
O4 O6 2.986(5) . no
O4 C11 3.358(6) . no
O5 O1 3.187(6) 1_545 no
O5 C1 3.110(6) 1_545 no
O5 C7 3.192(6) . no
O6 O4 2.986(5) . no
O6 O8 2.841(5) . no
O7 C10 3.309(7) 2_657 no
O8 S 3.196(6) . no
O8 O6 2.841(5) . no
O9 C15 3.070(6) . no
O9 C14 3.135(6) 2_547 no
O9 S 3.505(6) . no
O10 O1 2.869(5) . no
O10 C2 3.154(6) . no
O10 N2 2.219(5) . no
O2 H4 2.4855 . no
O2 H21 2.7555 2_556 no
O3 H10 2.6585 2_656 no
O3 H21 2.5416 1_655 no
O3 H20 2.7925 1_655 no
O3 H6 2.2389 . no
O3 H7 2.7547 2_646 no
O4 H6 2.6815 . no
O4 H16 2.5003 2_657 no
O5 H1 2.4719 1_545 no
O5 H5 2.9108 1_545 no
O5 H8 2.9139 . no
O5 H4 2.2995 . no
O7 H3 2.5973 2_647 no
O7 H3 2.3411 . no
O8 H15 2.6738 1_565 no
O8 H13 2.7328 2_657 no
O9 H2 2.2975 . no
O9 H14 2.9012 2_557 no
O9 H18 2.5259 2_547 no
O10 H2 2.5087 . no
O10 H24 2.5042 . no
N1 O10 2.218(5) . no
N2 O10 2.219(5) . no
N1 H17 2.7819 2_557 no
N2 H20 2.6721 . no
N2 H14 2.9472 2_557 no
C1 O5 3.110(6) 1_565 no
C2 O10 3.154(6) . no
C4 C7 3.548(7) . no
C7 C9 3.350(6) . no
C7 O5 3.192(6) . no
C7 C4 3.548(7) . no
C8 C18 3.546(7) 2_546 no
C9 C7 3.350(6) . no
C9 O3 3.267(6) . no
C10 O7 3.309(7) 2_647 no
C11 O4 3.358(6) . no
C12 O4 3.416(7) 2_647 no
C13 S 3.520(6) . no
C14 S 3.563(7) 2_547 no
C14 O9 3.135(6) 2_557 no
C15 O9 3.070(6) . no
C15 C21 3.562(7) 1_565 no
C18 O3 3.365(6) 1_455 no
C18 C8 3.546(7) 2_556 no
C19 O3 3.249(6) 1_455 no
C20 C22 3.592(7) 2_546 no
C21 C15 3.562(7) 1_545 no
C22 C20 3.592(7) 2_556 no
C4 H1 3.0950 . no
C8 H20 3.0816 2_546 no
C10 H17 2.9325 2_647 no
C12 H18 3.0163 1_545 no
C15 H2 2.8051 . no
C18 H12 2.8481 1_455 no
C22 H22 2.8331 2_556 no
H1 O5 2.4719 1_565 no
H1 C4 3.0950 . no
H1 H3 2.5885 . no
H1 H5 2.2162 . no
H2 O9 2.2975 . no
H2 O10 2.5087 . no
H2 C15 2.8051 . no
H3 O7 2.3411 . no
H3 H1 2.5885 . no
H3 O7 2.5973 2_657 no
H4 O2 2.4855 . no
H4 O5 2.2995 . no
H5 O5 2.9108 1_565 no
H5 H1 2.2162 . no
H6 O3 2.2389 . no
H6 O4 2.6815 . no
H7 O3 2.7547 2_656 no
H8 O5 2.9139 . no
H8 H23 2.5171 . no
H10 O3 2.6585 2_646 no
H10 H20 2.5916 2_546 no
H12 C18 2.8481 1_655 no
H13 O8 2.7328 2_647 no
H13 H17 2.5524 2_647 no
H14 H18 2.5707 1_545 no
H14 O9 2.9012 2_547 no
H14 N2 2.9472 2_547 no
H15 O8 2.6738 1_545 no
H16 O4 2.5003 2_647 no
H17 N1 2.7819 2_547 no
H17 C10 2.9325 2_657 no
H17 H13 2.5524 2_657 no
H18 C12 3.0163 1_565 no
H18 H14 2.5707 1_565 no
H18 O9 2.5259 2_557 no
H19 S 2.8518 2_547 no
H20 O3 2.7925 1_455 no
H20 N2 2.6721 . no
H20 C8 3.0816 2_556 no
H20 H10 2.5916 2_556 no
H21 O3 2.5416 1_455 no
H21 O2 2.7555 2_546 no
H22 C22 2.8331 2_546 no
H23 H8 2.5171 . no
H24 O10 2.5042 . no

loop_
_geom_torsion_atom_site_label_1
_geom_torsion_atom_site_label_2
_geom_torsion_atom_site_label_3
_geom_torsion_atom_site_label_4
_geom_torsion
_geom_torsion_publ_flag
S C1 O1 C5 166.90(10) no
S C1 C2 O8 -61.8(2) no
S C1 C2 C3 -179.70(10) no
S C15 O10 C16 -176.60(10) no
S C15 N1 N2 175.6(2) no
O1 C1 S C15 68.60(10) no
O1 C1 C2 O8 174.00(10) no
O1 C1 C2 C3 56.1(2) no
O1 C5 C4 O4 -178.20(10) no
O1 C5 C4 C3 -58.8(2) no
O1 C5 C6 O2 -70.7(2) no
O2 C6 C5 C4 49.0(2) no
O3 C7 O2 C6 -4.5(3) no
O4 C4 C3 O6 -73.2(2) no
O4 C4 C3 C2 170.6(2) no
O4 C4 C5 C6 61.6(2) no
O5 C9 O4 C4 -3.4(3) no
O6 C3 C2 O8 71.5(2) no
O6 C3 C2 C1 -168.90(10) no
O6 C3 C4 C5 168.60(10) no
O7 C11 O6 C3 -5.2(3) no
O8 C2 C3 C4 -169.70(10) no
O9 C13 O8 C2 -1.7(3) no
O10 C15 S C1 -25.0(2) no
O10 C15 N1 N2 -0.6(2) no
O10 C16 N2 N1 -1.3(2) no
O10 C16 C17 C18 -176.5(2) no
O10 C16 C17 C22 3.3(3) no
N1 N2 C16 C17 178.8(2) no
N1 C15 S C1 159.0(2) no
N1 C15 O10 C16 -0.1(2) no
N2 C16 O10 C15 0.9(2) no
N2 C16 C17 C18 3.4(3) no
N2 C16 C17 C22 -176.8(2) no
C1 O1 C5 C4 66.0(2) no
C1 O1 C5 C6 -171.1(2) no
C1 C2 O8 C13 106.8(2) no
C1 C2 C3 C4 -50.2(2) no
C2 O8 C13 C14 177.4(2) no
C2 C1 S C15 -56.1(2) no
C2 C1 O1 C5 -65.3(2) no
C2 C3 O6 C11 -135.8(2) no
C2 C3 C4 C5 52.4(2) no
C3 O6 C11 C12 174.8(2) no
C3 C2 O8 C13 -133.5(2) no
C3 C4 O4 C9 110.7(2) no
C3 C4 C5 C6 -179.0(2) no
C4 O4 C9 C10 176.8(2) no
C4 C3 O6 C11 105.1(2) no
C5 C4 O4 C9 -129.1(2) no
C5 C6 O2 C7 -126.2(2) no
C6 O2 C7 C8 174.6(2) no
C15 O10 C16 C17 -179.2(2) no
C15 N1 N2 C16 1.2(2) no
C16 C17 C18 C19 178.7(2) no
C16 C17 C22 C21 -179.3(2) no
C17 C18 C19 C20 0.9(4) no
C17 C22 C21 C20 0.3(3) no
C18 C17 C22 C21 0.5(3) no
C18 C19 C20 C21 0.0(4) no
C19 C18 C17 C22 -1.1(3) no
C19 C20 C21 C22 -0.6(4) no
C19 C20 C21 C22 -0.6(4) no

loop_
_cod_related_entry_id
_cod_related_entry_database
_cod_related_entry_code
1 ChemSpider 21174112
